data_2007383
loop_
_publ_author_name
'B\"ocskei, Zsolt'
'Simon, K\'alm\'an'
'Rao, Ren\'ee'
'Caron, Antoine'
'Rodger, Charles A.'
'Bauer, Michel'

_publ_section_title
;
 Irbesartan Crystal Form B
;
_journal_issue 6
_journal_name_full 'Acta Crystallographica Section C'
_journal_page_first 808
_journal_page_last 810
_journal_paper_doi 10.1107/S0108270197019884
_journal_volume 54
_journal_year 1998
_chemical_formula_moiety 'C25 H28 N6 O'
_chemical_formula_sum 'C25 H28 N6 O'
_chemical_formula_weight 428.53
_chemical_name_common Irbesartan
_chemical_name_systematic
;
 ?
;
_space_group_IT_number 2
_symmetry_cell_setting triclinic
_symmetry_space_group_name_Hall '-P 1'
_symmetry_space_group_name_H-M 'P -1'
_audit_creation_method SHELXL
_cell_angle_alpha 90.75(4)
_cell_angle_beta 105.24(4)
_cell_angle_gamma 112.92(3)
_cell_formula_units_Z 2
_cell_length_a 11.170(5)
_cell_length_b 12.181(4)
_cell_length_c 9.366(4)
_cell_measurement_reflns_used 9
_cell_measurement_temperature 293(2)
_cell_measurement_theta_max 51.6
_cell_measurement_theta_min 40.2
_cell_volume 1122.9(9)
_computing_cell_refinement 'MSC/AFC Diffractometer Control Software'
_computing_data_collection
;
MSC/AFC Diffractometer Control Software
(Molecular Structure Corporation, 1988)
;
_computing_data_reduction 'TEXSAN (Molecular Structure Corporation, 1985, 1992)'
_computing_publication_material TEXSAN
_computing_structure_refinement 'SHELXL93 (Sheldrick, 1993)'
_computing_structure_solution 'SHELXS86 (Sheldrick, 1990)'
_diffrn_ambient_temperature 293(2)
_diffrn_measurement_device 'Rigaku AFC-6S'
_diffrn_measurement_method \w/2\q
_diffrn_radiation_monochromator graphite
_diffrn_radiation_source 'fine-focus sealed tube'
_diffrn_radiation_type CuK\a
_diffrn_radiation_wavelength 1.5418
_diffrn_reflns_av_R_equivalents 0.090
_diffrn_reflns_av_sigmaI/netI 0.025
_diffrn_reflns_limit_h_max 12
_diffrn_reflns_limit_h_min -8
_diffrn_reflns_limit_k_max 14
_diffrn_reflns_limit_k_min -15
_diffrn_reflns_limit_l_max 11
_diffrn_reflns_limit_l_min -11
_diffrn_reflns_number 4509
_diffrn_reflns_theta_max 75.16
_diffrn_reflns_theta_min 3.97
_diffrn_standards_decay_% 1.09
_diffrn_standards_interval_count 150
_diffrn_standards_number 3
_exptl_absorpt_coefficient_mu 0.643
_exptl_absorpt_correction_T_max 0.773
_exptl_absorpt_correction_T_min 0.667
_exptl_absorpt_correction_type '\y scan (North et al., 1968)'
_exptl_crystal_colour transparent
_exptl_crystal_density_diffrn 1.267
_exptl_crystal_density_method none
_exptl_crystal_description plate
_exptl_crystal_F_000 456
_exptl_crystal_size_max 1.0
_exptl_crystal_size_mid 0.8
_exptl_crystal_size_min 0.4
_refine_diff_density_max 0.297
_refine_diff_density_min -0.387
_refine_ls_extinction_coef 0.0105(12)
_refine_ls_extinction_method SHELXL93
_refine_ls_goodness_of_fit_all 1.029
_refine_ls_goodness_of_fit_obs 1.060
_refine_ls_hydrogen_treatment refU
_refine_ls_matrix_type full
_refine_ls_number_parameters 312
_refine_ls_number_reflns 4305
_refine_ls_number_restraints 6
_refine_ls_restrained_S_all 1.162
_refine_ls_restrained_S_obs 1.060
_refine_ls_R_factor_all 0.077
_refine_ls_R_factor_obs .062
_refine_ls_shift/esd_max 0.002
_refine_ls_shift/esd_mean 0.000
_refine_ls_structure_factor_coef Fsqd
_refine_ls_weighting_details 'w = 1/[\s^2^(Fo^2^)+(0.0867P)^2^+0.8048P] where P = (Fo^2^+2Fc^2^)/3'
_refine_ls_weighting_scheme calc
_refine_ls_wR_factor_all 0.204
_refine_ls_wR_factor_obs .170
_reflns_number_observed 3624
_reflns_number_total 4312
_reflns_observed_criterion >2sigma(I)
_cod_data_source_file sx1039.cif
_cod_data_source_block sr47436
_cod_depositor_comments
;
The following automatic conversions were performed:

'_refine_ls_weighting_scheme' value 'calc w =
1/[\s^2^(Fo^2^)+(0.0867P)^2^+0.8048P] where P = (Fo^2^+2Fc^2^)/3' was
changed to 'calc'. New tag '_refine_ls_weighting_details' was
created. The value of the new tag was set to 'w =
1/[\s^2^(Fo^2^)+(0.0867P)^2^+0.8048P] where P = (Fo^2^+2Fc^2^)/3'.

Automatic conversion script
Id: cif_fix_values 3143 2015-03-26 13:38:13Z robertas 
;
_cod_original_cell_volume 1122.9(8)
_cod_database_code 2007383

loop_
_symmetry_equiv_pos_as_xyz
'x, y, z'
'-x, -y, -z'

loop_
_atom_site_aniso_label
_atom_site_aniso_U_11
_atom_site_aniso_U_22
_atom_site_aniso_U_33
_atom_site_aniso_U_12
_atom_site_aniso_U_13
_atom_site_aniso_U_23
N1 .0349(9) .0468(10) .0328(9) .0132(8) .0097(7) .0000(7)
C2 .0387(11) .0501(13) .0391(12) .0082(10) .0121(9) -.0042(10)
N3 .0436(10) .0551(12) .0360(10) .0090(9) .0115(8) -.0040(8)
C4 .0439(12) .0485(12) .0355(12) .0163(10) .0118(9) .0039(9)
C5 .0405(11) .0464(12) .0442(13) .0114(10) .0136(9) .0016(10)
C6 .081(2) .082(2) .062(2) .046(2) .016(2) .024(2)
C7 .120(3) .080(2) .081(2) .034(2) .035(2) .043(2)
C8 .096(3) .115(3) .075(2) .035(2) .052(2) .038(2)
C9 .0492(14) .064(2) .0512(15) .0182(12) .0228(11) .0069(12)
C10 .0373(11) .0584(13) .0301(11) .0198(10) .0075(8) .0001(9)
C11 .0348(10) .0467(11) .0275(10) .0149(9) .0054(8) .0016(8)
C12 .0389(11) .0403(11) .0380(11) .0153(9) .0097(8) .0063(9)
C13 .0349(10) .0433(11) .0388(12) .0115(9) .0132(8) .0073(9)
C14 .0361(11) .0426(11) .0327(11) .0141(9) .0097(8) .0040(8)
C15 .0439(12) .0402(11) .0503(13) .0130(9) .0186(10) .0063(10)
C16 .0398(11) .0450(12) .0454(13) .0102(9) .0183(9) .0057(10)
C17 .0411(11) .0417(11) .0353(11) .0148(9) .0138(9) .0061(9)
C18 .0411(11) .0419(11) .0319(11) .0184(9) .0132(8) .0082(8)
C19 .0420(12) .0524(13) .0493(14) .0218(10) .0133(10) .0021(10)
C20 .060(2) .0534(14) .061(2) .0278(12) .0247(12) -.0030(12)
C21 .061(2) .0447(13) .059(2) .0122(11) .0205(12) -.0094(11)
C22 .0414(12) .0470(13) .0563(15) .0082(10) .0161(10) -.0043(11)
C23 .0366(10) .0429(11) .0329(11) .0203(9) .0099(8) .0085(8)
N24 .0439(10) .0543(11) .0335(10) .0146(9) .0119(8) .0004(8)
N25 .0451(10) .0520(11) .0320(10) .0176(9) .0090(8) .0009(8)
N26 .0435(11) .0515(11) .0457(11) .0141(9) .0103(8) -.0022(9)
N27 .0437(10) .0499(11) .0452(11) .0156(9) .0153(8) -.0004(8)
C28 .084(2) .069(2) .063(2) -.022(2) .038(2) -.016(2)
C29A .052(3) .041(2) .036(2) .010(2) .015(2) .003(2)
C29B .077(7) .061(6) .066(7) .012(5) .016(5) .008(5)
C30A .062(3) .059(3) .039(3) -.004(2) .015(2) .006(2)
C30B .099(12) .30(3) .050(8) .140(16) -.004(7) -.021(12)
C31 .075(2) .121(3) .087(3) .020(2) .012(2) -.039(3)
O32 .0720(13) .0566(11) .0577(12) -.0096(9) .0229(10) -.0122(9)

loop_
_atom_site_label
_atom_site_fract_x
_atom_site_fract_y
_atom_site_fract_z
_atom_site_U_iso_or_equiv
_atom_site_thermal_displace_type
_atom_site_calc_flag
_atom_site_refinement_flags
_atom_site_occupancy
_atom_site_disorder_group
_atom_site_type_symbol
N1 .4011(2) .6618(2) -.2437(2) .0394(4) Uani d . 1 . N
C2 .3178(2) .5681(2) -.3565(3) .0458(5) Uani d . 1 . C
N3 .3388(2) .5865(2) -.4839(2) .0486(5) Uani d . 1 . N
C4 .4490(2) .7064(2) -.4659(2) .0434(5) Uani d . 1 . C
C5 .4858(2) .7514(2) -.3021(3) .0455(5) Uani d . 1 . C
C6 .4048(3) .7913(3) -.5672(4) .0715(8) Uani d . 1 . C
H6A .3280(3) .7456(3) -.6526(4) .094(3) Uiso calc R 1 . H
H6B .3797(3) .8428(3) -.5124(4) .094(3) Uiso calc R 1 . H
C7 .5265(4) .8643(4) -.6164(5) .0943(12) Uani d . 1 . C
H7A .4998(4) .8945(4) -.7094(5) .094(3) Uiso calc R 1 . H
H7B .5899(4) .9317(4) -.5412(5) .094(3) Uiso calc R 1 . H
C8 .5870(4) .7782(4) -.6359(4) .0921(12) Uani d . 1 . C
H8A .6820(4) .8207(4) -.6310(4) .094(3) Uiso calc R 1 . H
H8B .5391(4) .7278(4) -.7314(4) .094(3) Uiso calc R 1 . H
C9 .5723(3) .7037(3) -.5094(3) .0546(6) Uani d . 1 . C
H9A .6538(3) .7374(3) -.4253(3) .094(3) Uiso calc R 1 . H
H9B .5565(3) .6218(3) -.5409(3) .094(3) Uiso calc R 1 . H
C10 .4095(2) .6653(2) -.0844(2) .0424(5) Uani d . 1 . C
H10A .5018(2) .7166(2) -.0267(2) .094(3) Uiso calc R 1 . H
H10B .3899(2) .5850(2) -.0569(2) .094(3) Uiso calc R 1 . H
C11 .3137(2) .7108(2) -.0433(2) .0377(5) Uani d . 1 . C
C12 .2023(2) .6349(2) -.0013(2) .0396(5) Uani d . 1 . C
H12 .1853(2) .5538(2) -.0007(2) .058(3) Uiso calc R 1 . H
C13 .1164(2) .6771(2) .0397(2) .0399(5) Uani d . 1 . C
H13 .0430(2) .6242(2) .0680(2) .058(3) Uiso calc R 1 . H
C14 .1380(2) .7978(2) .0395(2) .0379(5) Uani d . 1 . C
C15 .2507(2) .8742(2) -.0017(3) .0451(5) Uani d . 1 . C
H15 .2684(2) .9554(2) -.0017(3) .058(3) Uiso calc R 1 . H
C16 .3366(2) .8315(2) -.0426(3) .0445(5) Uani d . 1 . C
H16 .4106(2) .8843(2) -.0700(3) .058(3) Uiso calc R 1 . H
C17 .0528(2) .8476(2) .0922(2) .0394(5) Uani d . 1 . C
C18 -.0898(2) .7975(2) .0472(2) .0372(5) Uani d . 1 . C
C19 -.1577(2) .8496(2) .1115(3) .0471(6) Uani d . 1 . C
H19 -.2522(2) .8162(2) .0819(3) .058(3) Uiso calc R 1 . H
C20 -.0880(3) .9495(2) .2178(3) .0555(6) Uani d . 1 . C
H20 -.1352(3) .9820(2) .2608(3) .058(3) Uiso calc R 1 . H
C21 .0508(3) 1.0005(2) .2597(3) .0575(7) Uani d . 1 . C
H21 .0984(3) 1.0692(2) .3293(3) .058(3) Uiso calc R 1 . H
C22 .1204(2) .9499(2) .1985(3) .0511(6) Uani d . 1 . C
H22 .2149(2) .9849(2) .2288(3) .058(3) Uiso calc R 1 . H
C23 -.1775(2) .6935(2) -.0687(2) .0362(5) Uani d . 1 . C
N24 -.1482(2) .6593(2) -.1859(2) .0455(5) Uani d . 1 . N
N25 -.2626(2) .5661(2) -.2542(2) .0442(5) Uani d . 1 . N
H25 -.2735(2) .5248(2) -.3353(2) .058(3) Uiso calc R 1 . H
N26 -.3571(2) .5424(2) -.1880(2) .0492(5) Uani d . 1 . N
N27 -.3052(2) .6222(2) -.0683(2) .0470(5) Uani d . 1 . N
C28 .2125(4) .4598(3) -.3250(4) .0860(12) Uani d D 1 . C
H28C .1430(4) .4844(3) -.3114(4) .094(3) Uiso calc PR .341(12) 2 H
H28D .2546(4) .4427(3) -.2283(4) .094(3) Uiso calc PR .341(12) 2 H
H28A .1682(4) .4842(3) -.2623(4) .094(3) Uiso calc PR .659(12) 1 H
H28B .2554(4) .4112(3) -.2707(4) .094(3) Uiso calc PR .659(12) 1 H
C29A .1045(5) .3834(4) -.4700(5) .0458(13) Uani d PD .659(12) 1 C
H29A .0746(5) .4352(4) -.5344(5) .094(3) Uiso calc PR .659(12) 1 H
H29B .1442(5) .3444(4) -.5229(5) .094(3) Uiso calc PR .659(12) 1 H
C29B .1383(11) .3414(11) -.4230(14) .074(3) Uani d PD .341(12) 2 C
H29C .1407(11) .2761(11) -.3658(14) .094(3) Uiso calc PR .341(12) 2 H
H29D .1783(11) .3402(11) -.5029(14) .094(3) Uiso calc PR .341(12) 2 H
C30A -.0170(5) .2885(4) -.4332(4) .062(2) Uani d PD .659(12) 1 C
H30A .0119(5) .2387(4) -.3644(4) .094(3) Uiso calc PR .659(12) 1 H
H30B -.0630(5) .3261(4) -.3885(4) .094(3) Uiso calc PR .659(12) 1 H
C30B -.0050(10) .3305(9) -.4845(18) .138(9) Uani d PD .341(12) 2 C
H30C -.0026(10) .3963(9) -.5425(18) .094(3) Uiso calc PR .341(12) 2 H
H30D -.0369(10) .3418(9) -.4010(18) .094(3) Uiso calc PR .341(12) 2 H
C31 -.1104(4) .2136(4) -.5823(4) .1042(15) Uani d D 1 . C
H31A -.1895(4) .1518(4) -.5667(4) .21(2) Uiso calc PR .659(12) 1 H
H31B -.0630(4) .1776(4) -.6250(4) .21(2) Uiso calc PR .659(12) 1 H
H31C -.1375(4) .2645(4) -.6489(4) .21(2) Uiso calc PR .659(12) 1 H
H31D -.1971(4) .2184(4) -.6141(4) .21(2) Uiso calc PR .341(12) 2 H
H31E -.1174(4) .1473(4) -.5260(4) .21(2) Uiso calc PR .341(12) 2 H
H31F -.0829(4) .2020(4) -.6681(4) .21(2) Uiso calc PR .341(12) 2 H
O32 .5715(2) .8457(2) -.2336(2) .0730(6) Uani d . 1 . O

loop_
_atom_type_symbol
_atom_type_description
_atom_type_scat_dispersion_real
_atom_type_scat_dispersion_imag
_atom_type_scat_source
O O 0.0492 0.0322 'International Tables Vol C Tables 4.2.6.8 and 6.1.1.4'
N N 0.0311 0.0180 'International Tables Vol C Tables 4.2.6.8 and 6.1.1.4'
C C 0.0181 0.0091 'International Tables Vol C Tables 4.2.6.8 and 6.1.1.4'
H H 0.0000 0.0000 'International Tables Vol C Tables 4.2.6.8 and 6.1.1.4'

loop_
_geom_angle_atom_site_label_1
_geom_angle_atom_site_label_2
_geom_angle_atom_site_label_3
_geom_angle
_geom_angle_publ_flag
C5 N1 C2 108.4(2) ?
C5 N1 C10 123.7(2) ?
C2 N1 C10 127.7(2) ?
N3 C2 N1 114.4(2) ?
N3 C2 C28 125.7(2) ?
N1 C2 C28 119.9(2) ?
C2 N3 C4 107.7(2) ?
N3 C4 C5 103.6(2) ?
N3 C4 C6 112.6(2) ?
C5 C4 C6 111.7(2) ?
N3 C4 C9 113.0(2) ?
C5 C4 C9 111.8(2) ?
C6 C4 C9 104.3(2) ?
O32 C5 N1 125.5(2) ?
O32 C5 C4 128.6(2) ?
N1 C5 C4 106.0(2) ?
C7 C6 C4 105.2(3) ?
C8 C7 C6 103.9(3) ?
C7 C8 C9 105.3(3) ?
C8 C9 C4 106.0(2) ?
N1 C10 C11 113.8(2) ?
C12 C11 C16 117.9(2) ?
C12 C11 C10 121.4(2) ?
C16 C11 C10 120.7(2) ?
C13 C12 C11 121.4(2) ?
C12 C13 C14 121.0(2) ?
C13 C14 C15 117.4(2) ?
C13 C14 C17 122.3(2) ?
C15 C14 C17 120.1(2) ?
C16 C15 C14 121.3(2) ?
C15 C16 C11 120.9(2) ?
C22 C17 C18 117.8(2) ?
C22 C17 C14 117.1(2) ?
C18 C17 C14 125.0(2) ?
C19 C18 C17 119.2(2) ?
C19 C18 C23 115.6(2) ?
C17 C18 C23 125.2(2) ?
C20 C19 C18 121.5(2) ?
C21 C20 C19 119.5(2) ?
C20 C21 C22 120.0(2) ?
C21 C22 C17 121.9(2) ?
N24 C23 N27 111.4(2) ?
N24 C23 C18 127.2(2) ?
N27 C23 C18 121.4(2) ?
N25 N24 C23 101.8(2) ?
N26 N25 N24 114.2(2) y
N25 N26 N27 106.3(2) ?
N26 N27 C23 106.3(2) ?
C2 C28 C29B 125.6(5) ?
C2 C28 C29A 111.8(3) ?
C30A C29A C28 110.2(3) ?
C28 C29B C30B 104.9(8) ?
C31 C30A C29A 105.3(3) ?
C29B C30B C31 117.9(8) ?

loop_
_geom_bond_atom_site_label_1
_geom_bond_atom_site_label_2
_geom_bond_site_symmetry_2
_geom_bond_distance
_geom_bond_publ_flag
N1 C5 . 1.367(3) y
N1 C2 . 1.382(3) y
N1 C10 . 1.469(3) y
C2 N3 . 1.282(3) y
C2 C28 . 1.482(4) y
N3 C4 . 1.470(3) y
C4 C5 . 1.514(3) y
C4 C6 . 1.546(4) y
C4 C9 . 1.548(3) y
C5 O32 . 1.203(3) y
C6 C7 . 1.499(5) y
C7 C8 . 1.485(6) y
C8 C9 . 1.507(4) y
C10 C11 . 1.508(3) y
C11 C12 . 1.389(3) ?
C11 C16 . 1.391(3) ?
C12 C13 . 1.380(3) ?
C13 C14 . 1.395(3) ?
C14 C15 . 1.397(3) ?
C14 C17 . 1.486(3) ?
C15 C16 . 1.382(3) ?
C17 C22 . 1.397(3) ?
C17 C18 . 1.403(3) ?
C18 C19 . 1.395(3) ?
C18 C23 . 1.477(3) y
C19 C20 . 1.379(4) ?
C20 C21 . 1.367(4) ?
C21 C22 . 1.382(4) ?
C23 N24 . 1.330(3) y
C23 N27 . 1.352(3) y
N24 N25 . 1.324(3) y
N25 N26 . 1.302(3) y
N26 N27 . 1.315(3) y
C28 C29B . 1.498(10) ?
C28 C29A . 1.548(5) ?
C29A C30A . 1.527(6) ?
C29B C30B . 1.503(15) ?
C30A C31 . 1.527(2) ?
C30B C31 . 1.531(2) ?

loop_
_geom_torsion_atom_site_label_1
_geom_torsion_atom_site_label_2
_geom_torsion_atom_site_label_3
_geom_torsion_atom_site_label_4
_geom_torsion
_geom_torsion_publ_flag
C5 N1 C2 N3 0.1(3) y
C10 N1 C2 N3 -175.2(2) ?
C5 N1 C2 C28 -178.2(3) ?
C10 N1 C2 C28 6.5(4) ?
N1 C2 N3 C4 -0.2(3) y
C28 C2 N3 C4 178.0(3) ?
C2 N3 C4 C5 0.2(3) y
C2 N3 C4 C6 -120.7(2) y
C2 N3 C4 C9 121.4(2) y
C2 N1 C5 O32 -179.7(3) ?
C10 N1 C5 O32 -4.2(4) ?
C2 N1 C5 C4 0.0(2) y
C10 N1 C5 C4 175.5(2) ?
N3 C4 C5 O32 179.6(3) ?
C6 C4 C5 O32 -58.9(4) y
C9 C4 C5 O32 57.6(4) y
N3 C4 C5 N1 -0.1(2) y
C6 C4 C5 N1 121.3(2) y
C9 C4 C5 N1 -122.1(2) y
N3 C4 C6 C7 -143.0(3) y
C5 C4 C6 C7 100.9(3) y
C9 C4 C6 C7 -20.1(3) y
C4 C6 C7 C8 36.5(4) y
C6 C7 C8 C9 -39.0(4) y
C7 C8 C9 C4 26.0(4) y
N3 C4 C9 C8 119.2(3) y
C5 C4 C9 C8 -124.3(3) y
C6 C4 C9 C8 -3.4(3) y
C5 N1 C10 C11 95.7(3) y
C2 N1 C10 C11 -89.7(3) ?
N1 C10 C11 C12 110.3(2) y
N1 C10 C11 C16 -71.5(3) ?
C16 C11 C12 C13 0.2(3) ?
C10 C11 C12 C13 178.5(2) ?
C11 C12 C13 C14 0.4(3) ?
C12 C13 C14 C15 -0.9(3) ?
C12 C13 C14 C17 -176.0(2) ?
C13 C14 C15 C16 0.8(3) ?
C17 C14 C15 C16 176.0(2) ?
C14 C15 C16 C11 -0.3(4) ?
C12 C11 C16 C15 -0.2(3) ?
C10 C11 C16 C15 -178.5(2) ?
C13 C14 C17 C22 128.2(2) y
C15 C14 C17 C22 -46.8(3) ?
C13 C14 C17 C18 -49.6(3) y
C15 C14 C17 C18 135.4(2) ?
C22 C17 C18 C19 -1.2(3) ?
C14 C17 C18 C19 176.6(2) ?
C22 C17 C18 C23 176.8(2) ?
C14 C17 C18 C23 -5.4(3) ?
C17 C18 C19 C20 0.3(4) ?
C23 C18 C19 C20 -178.0(2) ?
C18 C19 C20 C21 1.3(4) ?
C19 C20 C21 C22 -1.8(4) ?
C20 C21 C22 C17 0.8(4) ?
C18 C17 C22 C21 0.7(4) ?
C14 C17 C22 C21 -177.3(2) ?
C19 C18 C23 N24 149.8(2) ?
C17 C18 C23 N24 -28.3(3) y
C19 C18 C23 N27 -27.6(3) ?
C17 C18 C23 N27 154.3(2) ?
N27 C23 N24 N25 0.1(2) ?
C18 C23 N24 N25 -177.5(2) ?
C23 N24 N25 N26 0.2(3) ?
N24 N25 N26 N27 -0.4(3) ?
N25 N26 N27 C23 0.5(2) ?
N24 C23 N27 N26 -0.4(3) ?
C18 C23 N27 N26 177.4(2) ?
N3 C2 C28 C29B 17.3(9) ?
N1 C2 C28 C29B -164.6(8) ?
N3 C2 C28 C29A -14.8(5) ?
N1 C2 C28 C29A 163.3(3) ?
C2 C28 C29A C30A -168.0(5) ?
C29B C28 C29A C30A 68.7(10) ?
C2 C28 C29B C30B -110.3(11) ?
C29A C28 C29B C30B -37.8(11) ?
C28 C29A C30A C31 -175.8(4) ?
C28 C29B C30B C31 -176.0(10) ?
C29A C30A C31 C30B -31.2(11) ?
C29B C30B C31 C30A 73.5(16) ?
